data_2300695
loop_
_publ_author_name
'Lu, Guihua'
'Zhou, Hengwei'
'Wei, Lai'
'Zhao, Xingyu'
'Li, Zhipeng'
'Huang, Yineng'

_publ_section_title
;
 Growth and characterization of large centimetre-size levoglucosan single
 crystals
;
_journal_coeditor_code EI5091SUP1
_journal_issue 2
_journal_name_full 'Journal of Applied Crystallography'
_journal_page_first 468
_journal_page_last 476
_journal_paper_doi 10.1107/S1600576723001371
_journal_volume 56
_journal_year 2023
_chemical_absolute_configuration 'C6 H10 O5'
_chemical_formula_moiety 'C6 H10 O5'
_chemical_formula_sum 'C6 H10 O5'
_chemical_formula_weight 162.14
_space_group_crystal_system orthorhombic
_space_group_IT_number 19
_space_group_name_Hall 'P 2ac 2ab'
_space_group_name_H-M_alt 'P 21 21 21'
_atom_sites_solution_hydrogens difmap
_audit_creation_date 2020-09-22
_audit_creation_method
;
Olex2 1.2
(compiled 2018.05.29 svn.r3508 for OlexSys, GUI svn.r5506)
;
_cell_angle_alpha 90
_cell_angle_beta 90
_cell_angle_gamma 90
_cell_formula_units_Z 4
_cell_length_a 6.676(4)
_cell_length_b 7.531(4)
_cell_length_c 13.279(7)
_cell_measurement_reflns_used 865
_cell_measurement_temperature 296(2)
_cell_measurement_theta_max 22.19
_cell_measurement_theta_min 3.07
_cell_volume 667.6(6)
_computing_cell_refinement 'SAINT V8.38A (?, 2016)'
_computing_data_reduction 'SAINT V8.38A (?, 2016)'
_computing_molecular_graphics 'Olex2 (Dolomanov et al., 2009)'
_computing_publication_material 'Olex2 (Dolomanov et al., 2009)'
_computing_structure_refinement 'ShelXL (Sheldrick, 2015)'
_computing_structure_solution 'SHELXS-97 (Sheldrick, 1990)'
_diffrn_ambient_temperature 296.15
_diffrn_measured_fraction_theta_full 1.000
_diffrn_measured_fraction_theta_max 0.997
_diffrn_measurement_device_type 'CCD area detector'
_diffrn_measurement_method 'phi and omega scans'
_diffrn_radiation_monochromator graphite
_diffrn_radiation_type MoK\a
_diffrn_radiation_wavelength 0.71073
_diffrn_reflns_av_R_equivalents 0.0384
_diffrn_reflns_av_unetI/netI 0.0490
_diffrn_reflns_Laue_measured_fraction_full 1.000
_diffrn_reflns_Laue_measured_fraction_max 0.997
_diffrn_reflns_limit_h_max 8
_diffrn_reflns_limit_h_min -8
_diffrn_reflns_limit_k_max 9
_diffrn_reflns_limit_k_min -9
_diffrn_reflns_limit_l_max 17
_diffrn_reflns_limit_l_min -13
_diffrn_reflns_number 4172
_diffrn_reflns_point_group_measured_fraction_full 0.997
_diffrn_reflns_point_group_measured_fraction_max 0.992
_diffrn_reflns_theta_full 25.242
_diffrn_reflns_theta_max 27.496
_diffrn_reflns_theta_min 3.068
_exptl_absorpt_coefficient_mu 0.142
_exptl_absorpt_correction_T_max 0.7456
_exptl_absorpt_correction_T_min 0.6923
_exptl_absorpt_correction_type none
_exptl_absorpt_process_details
;
SADABS-2016/2 (Bruker,2016/2) was used for absorption correction.
wR2(int) was 0.0573 before and 0.0482 after correction.
The Ratio of minimum to maximum transmission is 0.9285.
The \l/2 correction factor is Not present.
;
_exptl_crystal_density_diffrn 1.613
_exptl_crystal_density_method 'not measured'
_exptl_crystal_description block
_exptl_crystal_F_000 344
_refine_diff_density_max 0.190
_refine_diff_density_min -0.188
_refine_diff_density_rms 0.044
_refine_ls_abs_structure_details
;
 Flack x determined using 387 quotients [(I+)-(I-)]/[(I+)+(I-)]
 (Parsons, Flack and Wagner, Acta Cryst. B69 (2013) 249-259).
;
_refine_ls_abs_structure_Flack -0.1(10)
_refine_ls_extinction_coef 0.042(8)
_refine_ls_extinction_expression Fc^*^=kFc[1+0.001xFc^2^\l^3^/sin(2\q)]^-1/4^
_refine_ls_extinction_method 'SHELXL-2018/3 (Sheldrick 2018)'
_refine_ls_goodness_of_fit_ref 1.048
_refine_ls_hydrogen_treatment refall
_refine_ls_matrix_type full
_refine_ls_number_parameters 141
_refine_ls_number_reflns 1522
_refine_ls_number_restraints 0
_refine_ls_restrained_S_all 1.048
_refine_ls_R_factor_all 0.0534
_refine_ls_R_factor_gt 0.0384
_refine_ls_shift/su_max 0.000
_refine_ls_shift/su_mean 0.000
_refine_ls_structure_factor_coef Fsqd
_refine_ls_weighting_details 'w=1/[\s^2^(Fo^2^)+(0.0456P)^2^] where P=(Fo^2^+2Fc^2^)/3'
_refine_ls_weighting_scheme calc
_refine_ls_wR_factor_gt 0.0872
_refine_ls_wR_factor_ref 0.0947
_reflns_Friedel_coverage 0.667
_reflns_Friedel_fraction_full 0.994
_reflns_Friedel_fraction_max 0.984
_reflns_number_gt 1209
_reflns_number_total 1522
_reflns_threshold_expression 'I > 2\s(I)'
_cod_data_source_file ei5091sup1.cif
_cod_data_source_block 298K
_cod_database_code 2300695
_shelx_shelxl_version_number 2018/3
_shelx_space_group_comment
;
The symmetry employed for this shelxl refinement is uniquely defined
by the following loop, which should always be used as a source of
symmetry information in preference to the above space-group names.
They are only intended as comments.
;
_olex2_refinement_description
;
;
_olex2_submission_special_instructions 'No special instructions were received'

loop_
_space_group_symop_operation_xyz
'x, y, z'
'-x+1/2, -y, z+1/2'
'-x, y+1/2, -z+1/2'
'x+1/2, -y+1/2, -z'

loop_
_atom_site_label
_atom_site_type_symbol
_atom_site_fract_x
_atom_site_fract_y
_atom_site_fract_z
_atom_site_U_iso_or_equiv
_atom_site_adp_type
_atom_site_occupancy
_atom_site_site_symmetry_order
_atom_site_calc_flag
_atom_site_refinement_flags_posn
_atom_site_refinement_flags_adp
_atom_site_refinement_flags_occupancy
_atom_site_disorder_assembly
_atom_site_disorder_group
C1 C 0.8220(4) 0.1231(4) 0.9461(2) 0.0225(6) Uani 1 1 d . . . . .
C2 C 1.0052(4) 0.0742(4) 0.8809(2) 0.0230(7) Uani 1 1 d . . . . .
C3 C 0.6656(5) -0.1488(4) 0.8668(2) 0.0279(7) Uani 1 1 d . . . . .
C4 C 0.6770(5) -0.0332(4) 0.9604(2) 0.0244(7) Uani 1 1 d . . . . .
C5 C 0.9490(5) -0.0555(5) 0.7982(2) 0.0291(8) Uani 1 1 d . . . . .
C6 C 0.6074(6) -0.0463(6) 0.7732(3) 0.0342(8) Uani 1 1 d . . . . .
O1 O 0.7444(4) -0.1462(3) 1.04034(18) 0.0307(6) Uani 1 1 d . . . . .
O2 O 1.1640(3) 0.0032(3) 0.94013(17) 0.0303(5) Uani 1 1 d . . . . .
O3 O 0.7977(3) 0.0170(3) 0.73476(15) 0.0362(6) Uani 1 1 d . . . . .
O4 O 0.7233(4) 0.2687(3) 0.89911(17) 0.0343(6) Uani 1 1 d . . . . .
O5 O 0.8650(3) -0.2092(3) 0.84086(15) 0.0298(6) Uani 1 1 d . . . . .
H3 H 0.583(4) -0.254(3) 0.880(2) 0.014(7) Uiso 1 1 d . . . . .
H4 H 0.543(5) 0.019(4) 0.9734(19) 0.013(7) Uiso 1 1 d . . . . .
H2 H 1.060(5) 0.191(4) 0.854(2) 0.026(8) Uiso 1 1 d . . . . .
H5 H 1.068(5) -0.089(5) 0.759(3) 0.035(10) Uiso 1 1 d . . . . .
H1 H 0.858(4) 0.158(4) 1.010(2) 0.019(7) Uiso 1 1 d . . . . .
H6A H 0.549(5) -0.120(5) 0.726(3) 0.035(10) Uiso 1 1 d . . . . .
H4A H 0.713(6) 0.347(5) 0.940(3) 0.040(11) Uiso 1 1 d . . . . .
H1A H 0.733(8) -0.099(6) 1.089(4) 0.070(15) Uiso 1 1 d . . . . .
H2A H 1.149(7) -0.103(6) 0.948(3) 0.075(16) Uiso 1 1 d . . . . .
H6B H 0.530(6) 0.056(6) 0.789(3) 0.046(12) Uiso 1 1 d . . . . .

loop_
_atom_site_aniso_label
_atom_site_aniso_U_11
_atom_site_aniso_U_22
_atom_site_aniso_U_33
_atom_site_aniso_U_23
_atom_site_aniso_U_13
_atom_site_aniso_U_12
C1 0.0245(16) 0.0238(13) 0.0192(15) -0.0015(12) -0.0012(12) 0.0041(13)
C2 0.0219(15) 0.0247(15) 0.0224(15) 0.0007(12) 0.0011(12) -0.0001(12)
C3 0.0291(17) 0.0321(15) 0.0225(16) -0.0005(13) -0.0036(14) -0.0072(14)
C4 0.0242(16) 0.0295(15) 0.0196(14) -0.0008(12) 0.0011(12) -0.0002(13)
C5 0.0304(18) 0.0368(19) 0.0200(15) -0.0032(14) 0.0032(14) -0.0027(15)
C6 0.035(2) 0.043(2) 0.0246(17) 0.0008(16) -0.0094(15) -0.0064(18)
O1 0.0412(14) 0.0312(11) 0.0197(12) 0.0026(10) 0.0031(11) -0.0016(11)
O2 0.0266(12) 0.0265(11) 0.0379(12) -0.0032(10) -0.0041(9) 0.0017(10)
O3 0.0384(15) 0.0502(14) 0.0199(11) 0.0068(11) -0.0030(10) -0.0076(11)
O4 0.0438(14) 0.0259(11) 0.0332(13) -0.0001(10) -0.0052(11) 0.0112(10)
O5 0.0351(12) 0.0265(10) 0.0277(12) -0.0059(10) 0.0023(10) -0.0002(10)

loop_
_atom_type_symbol
_atom_type_description
_atom_type_scat_dispersion_real
_atom_type_scat_dispersion_imag
_atom_type_scat_source
C C 0.0033 0.0016 'International Tables Vol C Tables 4.2.6.8 and 6.1.1.4'
H H 0.0000 0.0000 'International Tables Vol C Tables 4.2.6.8 and 6.1.1.4'
O O 0.0106 0.0060 'International Tables Vol C Tables 4.2.6.8 and 6.1.1.4'

loop_
_geom_angle_atom_site_label_1
_geom_angle_atom_site_label_2
_geom_angle_atom_site_label_3
_geom_angle
_geom_angle_site_symmetry_1
_geom_angle_site_symmetry_3
_geom_angle_publ_flag
C4 C1 C2 112.7(2) . . ?
O4 C1 C2 107.8(2) . . ?
O4 C1 C4 110.6(2) . . ?
C5 C2 C1 111.3(3) . . ?
O2 C2 C1 111.7(2) . . ?
O2 C2 C5 110.0(2) . . ?
C6 C3 C4 113.1(3) . . ?
O5 C3 C4 109.2(2) . . ?
O5 C3 C6 101.6(3) . . ?
C3 C4 C1 111.7(2) . . ?
O1 C4 C1 110.4(2) . . ?
O1 C4 C3 106.3(2) . . ?
O3 C5 C2 110.9(3) . . ?
O5 C5 C2 109.7(2) . . ?
O5 C5 O3 105.7(3) . . ?
O3 C6 C3 103.4(3) . . ?
C5 O3 C6 106.7(2) . . ?
C5 O5 C3 101.8(2) . . ?

loop_
_geom_bond_atom_site_label_1
_geom_bond_atom_site_label_2
_geom_bond_distance
_geom_bond_site_symmetry_2
_geom_bond_publ_flag
C1 C2 1.543(4) . ?
C1 C4 1.536(4) . ?
C1 O4 1.424(3) . ?
C2 C5 1.517(4) . ?
C2 O2 1.424(4) . ?
C3 C4 1.519(4) . ?
C3 C6 1.514(4) . ?
C3 O5 1.448(4) . ?
C4 O1 1.433(4) . ?
C5 O3 1.424(4) . ?
C5 O5 1.406(4) . ?
C6 O3 1.449(4) . ?

_cod_database_fobs_code 2300695
